data_7232723
loop_
_publ_author_name
'Sikiti, Phumile'
'Bezuidenhout, Charl X.'
'van Heerden, Dewald P.'
'Barbour, Leonard J.'

_publ_section_title
;
 A new dynamic framework with direct in situ visualisation of breathing
 under CO2 gas pressure
;
_journal_issue 22
_journal_name_full CrystEngComm
_journal_page_first 3415
_journal_paper_doi 10.1039/C9CE00418A
_journal_volume 21
_journal_year 2019
_chemical_formula_sum 'C44 H36 Co2 N4 O10'
_chemical_formula_weight 898.63
_space_group_crystal_system monoclinic
_space_group_IT_number 15
_space_group_name_Hall '-C 2yc'
_space_group_name_H-M_alt 'C 1 2/c 1'
_symmetry_space_group_name_Hall '-C 2yc'
_symmetry_space_group_name_H-M 'C 1 2/c 1'
_atom_sites_solution_hydrogens geom
_audit_creation_method SHELXL-2016/6
_audit_update_record
;
2019-03-12 deposited with the CCDC.    2019-05-08 downloaded from the CCDC.
;
_cell_angle_alpha 90
_cell_angle_beta 101.951(4)
_cell_angle_gamma 90
_cell_formula_units_Z 4
_cell_length_a 30.071(3)
_cell_length_b 7.8976(6)
_cell_length_c 23.8471(17)
_cell_measurement_reflns_used 9282
_cell_measurement_temperature 298(2)
_cell_measurement_theta_max 26.398
_cell_measurement_theta_min 2.442
_cell_volume 5540.7(8)
_computing_structure_refinement 'SHELXL-2016/6 (Sheldrick, 2016)'
_computing_structure_solution 'SHELXT 2014/5 (Sheldrick, 2014)'
_diffrn_ambient_temperature 298(2)
_diffrn_measured_fraction_theta_full 0.999
_diffrn_measured_fraction_theta_max 0.980
_diffrn_measurement_device_type 'Bruker APEX-II CCD'
_diffrn_measurement_method '\f and \w scans'
_diffrn_radiation_type MoK\a
_diffrn_radiation_wavelength 0.71073
_diffrn_reflns_av_R_equivalents 0.0016
_diffrn_reflns_av_unetI/netI 0.0501
_diffrn_reflns_Laue_measured_fraction_full 0.999
_diffrn_reflns_Laue_measured_fraction_max 0.980
_diffrn_reflns_limit_h_max 36
_diffrn_reflns_limit_h_min -37
_diffrn_reflns_limit_k_max 9
_diffrn_reflns_limit_k_min 0
_diffrn_reflns_limit_l_max 30
_diffrn_reflns_limit_l_min 0
_diffrn_reflns_number 11595
_diffrn_reflns_point_group_measured_fraction_full 0.999
_diffrn_reflns_point_group_measured_fraction_max 0.980
_diffrn_reflns_theta_full 25.000
_diffrn_reflns_theta_max 26.750
_diffrn_reflns_theta_min 1.991
_diffrn_source 'sealed X-ray tube'
_exptl_absorpt_coefficient_mu 0.646
_exptl_absorpt_correction_T_max 0.7452
_exptl_absorpt_correction_T_min 0.6897
_exptl_absorpt_correction_type multi-scan
_exptl_absorpt_process_details
'SADABS-2016/2 (Bruker,2016/2) was used for absorption correction. wR2(int) was 0.0961 before and 0.0679 after correction. The Ratio of minimum to maximum transmission is 0.9255. The \l/2 correction factor is Not present.'
_exptl_crystal_colour 'clear bluish blue'
_exptl_crystal_colour_modifier bluish
_exptl_crystal_colour_primary blue
_exptl_crystal_density_diffrn 1.077
_exptl_crystal_description block
_exptl_crystal_F_000 1848
_exptl_crystal_size_max 0.268
_exptl_crystal_size_mid 0.135
_exptl_crystal_size_min 0.088
_refine_diff_density_max 0.735
_refine_diff_density_min -0.500
_refine_diff_density_rms 0.104
_refine_ls_extinction_method none
_refine_ls_goodness_of_fit_ref 1.241
_refine_ls_hydrogen_treatment constr
_refine_ls_matrix_type full
_refine_ls_number_parameters 481
_refine_ls_number_reflns 5775
_refine_ls_number_restraints 48
_refine_ls_restrained_S_all 1.242
_refine_ls_R_factor_all 0.1682
_refine_ls_R_factor_gt 0.1391
_refine_ls_shift/su_max 0.000
_refine_ls_shift/su_mean 0.000
_refine_ls_structure_factor_coef Fsqd
_refine_ls_weighting_details 'w=1/[\s^2^(Fo^2^)+(0.0559P)^2^+75.4920P] where P=(Fo^2^+2Fc^2^)/3'
_refine_ls_weighting_scheme calc
_refine_ls_wR_factor_gt 0.2845
_refine_ls_wR_factor_ref 0.3033
_reflns_Friedel_coverage 0.000
_reflns_number_gt 4463
_reflns_number_total 5775
_reflns_threshold_expression 'I > 2\s(I)'
_cod_data_source_file c9ce00418a4.cif
_cod_data_source_block 19bar
_cod_depositor_comments 'Adding full bibliography for 7232721--7232725.cif.'
_cod_original_cell_volume 5540.6(8)
_cod_database_code 7232723
_shelx_shelxl_version_number 2016/6
_shelx_space_group_comment
;
The symmetry employed for this shelxl refinement is uniquely defined
by the following loop, which should always be used as a source of
symmetry information in preference to the above space-group names.
They are only intended as comments.
;
_shelx_estimated_absorpt_t_min 0.846
_shelx_estimated_absorpt_t_max 0.945

loop_
_space_group_symop_operation_xyz
'x, y, z'
'-x, y, -z+1/2'
'x+1/2, y+1/2, z'
'-x+1/2, y+1/2, -z+1/2'
'-x, -y, -z'
'x, -y, z-1/2'
'-x+1/2, -y+1/2, -z'
'x+1/2, -y+1/2, z-1/2'

loop_
_atom_site_label
_atom_site_type_symbol
_atom_site_fract_x
_atom_site_fract_y
_atom_site_fract_z
_atom_site_U_iso_or_equiv
_atom_site_adp_type
_atom_site_occupancy
_atom_site_site_symmetry_order
_atom_site_calc_flag
_atom_site_refinement_flags_posn
_atom_site_refinement_flags_adp
_atom_site_refinement_flags_occupancy
_atom_site_disorder_assembly
_atom_site_disorder_group
O4A O 0.4335(5) 0.0572(17) 0.5350(6) 0.044(3) Uani 0.5098 1 d . . P A 2
O2B O 0.4339(5) 0.944(2) 0.9271(6) 0.056(3) Uani 0.4902 1 d . . P B 1
N2A N 0.7199(6) 0.310(2) 1.0356(9) 0.047(4) Uani 0.47 1 d . U P C 4
O5B O 0.4950(4) 0.1909(15) 0.5731(4) 0.049(3) Uani 0.4902 1 d . . P B 1
O1A O 0.4987(4) 0.8075(16) 0.9238(5) 0.058(3) Uani 0.5098 1 d . . P A 2
C17B C 0.6544(15) 0.470(6) 1.0643(10) 0.069(8) Uani 0.53 1 d . . P D 3
C22A C 0.7069(7) 0.298(3) 0.9691(10) 0.059(6) Uani 0.47 1 d . U P C 4
H22A H 0.693444 0.188750 0.957658 0.071 Uiso 0.47 1 calc R U P C 4
H22B H 0.684791 0.385202 0.954201 0.071 Uiso 0.47 1 calc R U P C 4
C14B C 0.4578(5) 0.113(2) 0.5761(6) 0.044(3) Uani 0.4902 1 d . . P B 1
C11A C 0.4279(5) 0.313(2) 0.5848(6) 0.047(3) Uani 0.5098 1 d . . P A 2
C21A C 0.7532(8) 0.179(3) 1.0536(12) 0.073(7) Uani 0.47 1 d . U P C 4
H21A H 0.761536 0.178267 1.095104 0.088 Uiso 0.47 1 calc R U P C 4
H21B H 0.739751 0.070101 1.041287 0.088 Uiso 0.47 1 calc R U P C 4
O3A O 0.3665(4) 0.623(2) 0.6874(6) 0.096(5) Uani 0.5098 1 d . . P A 2
O3B O 0.3660(4) 0.381(2) 0.7410(6) 0.097(5) Uani 0.4902 1 d . . P B 1
C16A C 0.6591(10) 0.615(5) 1.0692(10) 0.069(5) Uani 0.47 1 d . . P C 4
H16A H 0.685788 0.641064 1.095274 0.083 Uiso 0.47 1 calc R U P C 4
C20A C 0.6825(7) 0.300(3) 1.0623(10) 0.063(5) Uani 0.47 1 d . U P C 4
H20A H 0.692854 0.303577 1.103639 0.076 Uiso 0.47 1 calc R U P C 4
H20B H 0.666521 0.193728 1.052384 0.076 Uiso 0.47 1 calc R U P C 4
C2A C 0.4387(5) 0.8179(19) 0.8414(6) 0.050(4) Uani 0.5098 1 d . . P A 2
C7B C 0.4301(5) 0.683(2) 0.8749(6) 0.048(4) Uani 0.4902 1 d . . P B 1
C7A C 0.4581(6) 0.694(2) 0.8154(6) 0.057(4) Uani 0.5098 1 d . . P A 2
H7A H 0.486974 0.654992 0.832145 0.069 Uiso 0.5098 1 calc R U P A 2
C4A C 0.3739(5) 0.814(2) 0.7639(7) 0.058(4) Uani 0.5098 1 d . . P A 2
H4A H 0.345927 0.858670 0.745787 0.069 Uiso 0.5098 1 calc R U P A 2
C12B C 0.3960(6) 0.112(2) 0.6312(6) 0.055(4) Uani 0.4902 1 d . . P B 1
H12B H 0.384223 0.015836 0.611055 0.066 Uiso 0.4902 1 calc R U P B 1
C1B C 0.4549(5) 0.8004(19) 0.9243(6) 0.041(2) Uani 0.4902 1 d . . P B 1
C11B C 0.4353(6) 0.184(2) 0.6219(7) 0.051(4) Uani 0.4902 1 d . . P B 1
C1AA C 0.4624(5) 0.8820(19) 0.9009(5) 0.041(2) Uani 0.5098 1 d . . P A 2
C10A C 0.3978(7) 0.237(3) 0.6162(7) 0.063(4) Uani 0.5098 1 d . . P A 2
H10A H 0.391303 0.121884 0.614052 0.076 Uiso 0.5098 1 calc R U P A 2
C19A C 0.5781(5) 0.548(2) 0.9957(6) 0.052(4) Uani 0.47 1 d . . P C 4
H19A H 0.552166 0.532227 0.967217 0.062 Uiso 0.47 1 calc R U P C 4
C2B C 0.4442(5) 0.522(2) 0.8720(7) 0.055(4) Uani 0.4902 1 d . . P B 1
H2B H 0.468112 0.481044 0.899777 0.066 Uiso 0.4902 1 calc R U P B 1
C6B C 0.3945(6) 0.746(3) 0.8344(8) 0.064(5) Uani 0.4902 1 d . . P B 1
H6B H 0.384518 0.856283 0.837088 0.077 Uiso 0.4902 1 calc R U P B 1
C3A C 0.3966(5) 0.880(2) 0.8160(7) 0.058(4) Uani 0.5098 1 d . . P A 2
H3A H 0.383389 0.966389 0.833634 0.070 Uiso 0.5098 1 calc R U P A 2
C12A C 0.4380(5) 0.4822(18) 0.5891(6) 0.045(3) Uani 0.5098 1 d . . P A 2
H12A H 0.459067 0.526534 0.569420 0.054 Uiso 0.5098 1 calc R U P A 2
C10B C 0.4519(7) 0.326(2) 0.6545(7) 0.068(5) Uani 0.4902 1 d . . P B 1
H10B H 0.478047 0.378011 0.647840 0.081 Uiso 0.4902 1 calc R U P B 1
C8B C 0.3918(6) 0.316(3) 0.7030(8) 0.067(5) Uani 0.4902 1 d . . P B 1
C5A C 0.3929(6) 0.685(2) 0.7397(7) 0.068(5) Uani 0.5098 1 d . . P A 2
C8A C 0.3887(6) 0.518(3) 0.6539(7) 0.066(5) Uani 0.5098 1 d . . P A 2
C13A C 0.4170(6) 0.590(2) 0.6230(7) 0.066(5) Uani 0.5098 1 d . . P A 2
H13A H 0.422224 0.705914 0.624126 0.079 Uiso 0.5098 1 calc R U P A 2
C13B C 0.3735(6) 0.186(2) 0.6718(7) 0.058(4) Uani 0.4902 1 d . . P B 1
H13B H 0.345807 0.142287 0.676482 0.070 Uiso 0.4902 1 calc R U P B 1
C15B C 0.5770(6) 0.549(2) 1.0532(8) 0.072(5) Uani 0.53 1 d . . P D 3
H15B H 0.548723 0.527372 1.061714 0.086 Uiso 0.53 1 calc R U P D 3
C9A C 0.3786(6) 0.347(3) 0.6503(8) 0.072(5) Uani 0.5098 1 d . . P A 2
H9A H 0.358395 0.303580 0.671419 0.086 Uiso 0.5098 1 calc R U P A 2
C6A C 0.4351(6) 0.624(3) 0.7637(7) 0.071(5) Uani 0.5098 1 d . . P A 2
H6A H 0.448211 0.538332 0.745903 0.086 Uiso 0.5098 1 calc R U P A 2
C16B C 0.6105(6) 0.4319(18) 1.0664(8) 0.062(3) Uani 0.53 1 d . . P D 3
H16B H 0.603441 0.323493 1.077024 0.075 Uiso 0.53 1 calc R U P D 3
C18A C 0.6095(6) 0.421(2) 1.0081(9) 0.062(3) Uani 0.47 1 d . . P C 4
H18A H 0.602500 0.313421 0.992859 0.075 Uiso 0.47 1 calc R U P C 4
C3B C 0.4224(6) 0.416(3) 0.8262(9) 0.072(6) Uani 0.4902 1 d . . P B 1
H3B H 0.431254 0.303356 0.824309 0.086 Uiso 0.4902 1 calc R U P B 1
C9B C 0.4313(7) 0.392(3) 0.6957(8) 0.077(6) Uani 0.4902 1 d . . P B 1
H9B H 0.443472 0.484764 0.717839 0.093 Uiso 0.4902 1 calc R U P B 1
C4B C 0.3883(6) 0.482(3) 0.7853(7) 0.071(6) Uani 0.4902 1 d . . P B 1
C5B C 0.3737(7) 0.643(3) 0.7900(7) 0.073(6) Uani 0.4902 1 d . . P B 1
H5B H 0.349338 0.684787 0.762842 0.088 Uiso 0.4902 1 calc R U P B 1
O4B O 0.4419(6) -0.0078(17) 0.5500(6) 0.049(3) Uani 0.4902 1 d . . P B 1
O1B O 0.4900(4) 0.7463(17) 0.9535(5) 0.056(3) Uani 0.4902 1 d . . P B 1
O5A O 0.4877(3) 0.2494(14) 0.5379(5) 0.049(2) Uani 0.5098 1 d . . P A 2
O2A O 0.4460(5) 1.0010(19) 0.9208(6) 0.058(3) Uani 0.5098 1 d . . P A 2
C14A C 0.4520(5) 0.196(2) 0.5510(6) 0.044(3) Uani 0.5098 1 d . . P A 2
Co1 Co 0.53333(3) 0.88013(13) 1.00842(5) 0.0499(4) Uani 1 1 d . . . . .
C18B C 0.6619(9) 0.630(4) 1.0428(8) 0.069(5) Uani 0.53 1 d . . P D 3
H18B H 0.690502 0.660720 1.036982 0.083 Uiso 0.53 1 calc R U P D 3
N1 N 0.5849(2) 0.7050(8) 1.0263(4) 0.068(2) Uani 1 1 d . . . . .
C19B C 0.6261(10) 0.742(4) 1.0304(10) 0.062(6) Uani 0.53 1 d . . P D 3
H19B H 0.632988 0.854289 1.024663 0.074 Uiso 0.53 1 calc R U P D 3
C15A C 0.6227(12) 0.733(6) 1.0516(12) 0.069(5) Uani 0.47 1 d . . P C 4
H15A H 0.629349 0.846096 1.061187 0.083 Uiso 0.47 1 calc R U P C 4
C20B C 0.6960(8) 0.352(3) 1.0778(11) 0.090(7) Uani 0.53 1 d . U P D 3
H20C H 0.713771 0.380395 1.115419 0.108 Uiso 0.53 1 calc R U P D 3
H20D H 0.685389 0.236422 1.079553 0.108 Uiso 0.53 1 calc R U P D 3
C17A C 0.6503(13) 0.450(6) 1.0422(11) 0.064(8) Uani 0.53 1 d . . P C 4
C21B C 0.7651(8) 0.240(3) 1.0608(11) 0.087(7) Uani 0.53 1 d . U P D 3
H21C H 0.753366 0.127892 1.066452 0.105 Uiso 0.53 1 calc R U P D 3
H21D H 0.781694 0.281975 1.097413 0.105 Uiso 0.53 1 calc R U P D 3
N2B N 0.7267(9) 0.360(3) 1.0348(13) 0.101(10) Uani 0.53 1 d . U P D 3
C22B C 0.7019(10) 0.267(4) 0.9864(12) 0.095(9) Uani 0.53 1 d . U P D 3
H22C H 0.673439 0.322681 0.970411 0.114 Uiso 0.53 1 calc R U P D 3
H22D H 0.695392 0.152859 0.997879 0.114 Uiso 0.53 1 calc R U P D 3

loop_
_atom_site_aniso_label
_atom_site_aniso_U_11
_atom_site_aniso_U_22
_atom_site_aniso_U_33
_atom_site_aniso_U_23
_atom_site_aniso_U_13
_atom_site_aniso_U_12
O4A 0.056(7) 0.040(8) 0.030(7) 0.008(5) -0.007(5) -0.007(6)
O2B 0.054(5) 0.069(7) 0.044(5) -0.013(5) 0.008(4) 0.011(4)
N2A 0.041(5) 0.042(6) 0.058(6) 0.000(4) 0.008(4) 0.017(4)
O5B 0.060(7) 0.063(7) 0.024(5) -0.007(5) 0.008(5) -0.014(6)
O1A 0.058(6) 0.071(7) 0.044(4) -0.017(5) 0.003(4) 0.013(5)
C17B 0.084(15) 0.08(2) 0.040(15) 0.004(16) -0.001(16) 0.038(13)
C22A 0.053(7) 0.064(7) 0.062(7) 0.002(5) 0.014(5) 0.010(5)
C14B 0.052(6) 0.045(8) 0.037(7) -0.001(5) 0.012(6) -0.010(6)
C11A 0.056(8) 0.052(9) 0.035(7) 0.001(7) 0.011(6) -0.011(7)
C21A 0.070(8) 0.070(8) 0.077(8) 0.001(5) 0.010(5) 0.007(5)
O3A 0.060(7) 0.136(13) 0.082(9) -0.069(9) -0.004(6) 0.022(8)
O3B 0.060(8) 0.146(15) 0.082(9) -0.063(10) 0.007(7) -0.019(9)
C16A 0.059(6) 0.079(9) 0.063(12) 0.003(12) -0.005(10) 0.028(6)
C20A 0.060(7) 0.059(7) 0.068(7) 0.001(5) 0.008(5) 0.010(5)
C2A 0.058(9) 0.042(8) 0.050(9) -0.008(7) 0.015(7) 0.009(7)
C7B 0.057(9) 0.048(9) 0.040(8) -0.017(7) 0.014(7) -0.004(7)
C7A 0.071(10) 0.060(10) 0.038(8) -0.012(7) 0.004(7) 0.020(8)
C4A 0.041(8) 0.076(11) 0.050(9) -0.021(9) -0.006(7) 0.011(8)
C12B 0.079(11) 0.045(10) 0.030(8) 0.002(7) -0.011(7) -0.005(9)
C1B 0.054(6) 0.040(6) 0.024(6) 0.006(4) -0.001(4) 0.009(5)
C11B 0.064(10) 0.046(9) 0.048(9) -0.012(7) 0.021(8) -0.025(8)
C1AA 0.054(6) 0.040(6) 0.024(6) 0.006(4) -0.001(4) 0.009(5)
C10A 0.077(13) 0.055(11) 0.052(10) -0.012(9) 0.000(9) 0.003(9)
C19A 0.042(8) 0.072(12) 0.036(8) -0.002(8) -0.004(6) 0.017(8)
C2B 0.050(9) 0.053(10) 0.056(10) -0.015(8) -0.003(7) -0.013(7)
C6B 0.062(11) 0.059(12) 0.067(12) -0.018(10) 0.002(9) 0.023(9)
C3A 0.061(10) 0.065(11) 0.045(9) -0.015(9) 0.002(7) 0.020(9)
C12A 0.043(7) 0.039(8) 0.050(8) -0.006(7) 0.001(6) -0.002(6)
C10B 0.085(12) 0.067(12) 0.057(10) -0.025(9) 0.030(9) -0.034(10)
C8B 0.075(12) 0.075(12) 0.056(11) -0.031(10) 0.028(9) -0.009(10)
C5A 0.067(10) 0.068(11) 0.059(10) -0.031(9) -0.011(8) 0.015(9)
C8A 0.064(10) 0.086(13) 0.043(9) -0.030(9) -0.002(8) 0.011(10)
C13A 0.069(11) 0.064(11) 0.059(10) -0.017(9) -0.002(9) -0.013(9)
C13B 0.053(9) 0.077(12) 0.047(9) -0.011(9) 0.014(7) -0.016(9)
C15B 0.069(11) 0.068(11) 0.083(13) 0.015(10) 0.028(9) 0.025(9)
C9A 0.073(12) 0.080(14) 0.061(12) -0.010(10) 0.012(9) -0.011(10)
C6A 0.071(11) 0.083(13) 0.057(10) -0.028(10) 0.008(8) 0.023(10)
C16B 0.067(7) 0.030(5) 0.093(9) 0.023(6) 0.023(7) 0.025(5)
C18A 0.067(7) 0.030(5) 0.093(9) 0.023(6) 0.023(7) 0.025(5)
C3B 0.058(10) 0.067(12) 0.092(14) -0.040(11) 0.016(10) -0.006(9)
C9B 0.085(13) 0.088(14) 0.067(12) -0.046(11) 0.035(10) -0.040(12)
C4B 0.065(11) 0.098(16) 0.047(10) -0.041(10) 0.004(8) 0.003(11)
C5B 0.073(12) 0.104(17) 0.034(9) -0.015(10) -0.007(8) 0.011(11)
O4B 0.079(10) 0.030(8) 0.034(8) 0.003(6) 0.005(7) -0.002(7)
O1B 0.054(5) 0.069(7) 0.044(5) -0.013(5) 0.008(4) 0.011(4)
O5A 0.056(6) 0.060(7) 0.033(6) 0.001(5) 0.010(5) -0.005(5)
O2A 0.058(6) 0.071(7) 0.044(4) -0.017(5) 0.003(4) 0.013(5)
C14A 0.052(6) 0.045(8) 0.037(7) -0.001(5) 0.012(6) -0.010(6)
Co1 0.0436(6) 0.0407(6) 0.0628(7) 0.0040(5) 0.0054(4) 0.0166(4)
C18B 0.059(6) 0.079(9) 0.063(12) 0.003(12) -0.005(10) 0.028(6)
N1 0.039(4) 0.035(4) 0.128(7) 0.001(4) 0.011(4) 0.013(3)
C19B 0.067(11) 0.045(9) 0.080(18) 0.004(12) 0.031(12) 0.013(8)
C15A 0.059(6) 0.079(9) 0.063(12) 0.003(12) -0.005(10) 0.028(6)
C20B 0.089(8) 0.087(9) 0.093(9) 0.000(5) 0.013(5) 0.008(5)
C17A 0.072(18) 0.072(15) 0.055(18) -0.007(18) 0.030(17) 0.037(13)
C21B 0.083(8) 0.086(9) 0.092(9) 0.000(5) 0.014(5) 0.011(5)
N2B 0.095(10) 0.098(11) 0.107(10) 0.001(5) 0.015(5) 0.007(5)
C22B 0.092(10) 0.095(10) 0.098(10) 0.004(5) 0.020(5) 0.007(5)

loop_
_atom_type_symbol
_atom_type_description
_atom_type_scat_dispersion_real
_atom_type_scat_dispersion_imag
_atom_type_scat_source
C C 0.0033 0.0016 'International Tables Vol C Tables 4.2.6.8 and 6.1.1.4'
H H 0.0000 0.0000 'International Tables Vol C Tables 4.2.6.8 and 6.1.1.4'
Co Co 0.3494 0.9721 'International Tables Vol C Tables 4.2.6.8 and 6.1.1.4'
N N 0.0061 0.0033 'International Tables Vol C Tables 4.2.6.8 and 6.1.1.4'
O O 0.0106 0.0060 'International Tables Vol C Tables 4.2.6.8 and 6.1.1.4'

loop_
_geom_angle_atom_site_label_1
_geom_angle_atom_site_label_2
_geom_angle_atom_site_label_3
_geom_angle
_geom_angle_site_symmetry_1
_geom_angle_site_symmetry_3
C1B O2B Co1 116.2(11) . 5_677
C20A N2A C21A 113.3(19) . .
C20A N2A C22A 113.8(18) . .
C21A N2A C22A 106.0(18) . .
C14B O5B Co1 120.6(9) . 6_565
C1AA O1A Co1 119.4(9) . .
C16B C17B C18B 116(3) . .
C16B C17B C20B 127(4) . .
C18B C17B C20B 116(4) . .
C21A C22A N2A 109.0(19) 7_657 .
C21A C22A H22A 109.9 7_657 .
N2A C22A H22A 109.9 . .
C21A C22A H22B 109.9 7_657 .
N2A C22A H22B 109.9 . .
H22A C22A H22B 108.3 . .
O4B C14B O5B 127.8(16) . .
O4B C14B C11B 119.1(15) . .
O5B C14B C11B 113.0(13) . .
C12A C11A C10A 121.9(15) . .
C12A C11A C14A 120.7(14) . .
C10A C11A C14A 117.1(14) . .
C22A C21A N2A 113(2) 7_657 .
C22A C21A H21A 109.1 7_657 .
N2A C21A H21A 109.1 . .
C22A C21A H21B 109.1 7_657 .
N2A C21A H21B 109.1 . .
H21A C21A H21B 107.8 . .
C8A O3A C5A 117.2(13) . .
C4B O3B C8B 117.3(14) . .
C15A C16A C17A 113(3) . .
C15A C16A H16A 123.3 . .
C17A C16A H16A 123.3 . .
N2A C20A C17A 109(2) . .
N2A C20A H20A 109.9 . .
C17A C20A H20A 109.9 . .
N2A C20A H20B 109.9 . .
C17A C20A H20B 109.9 . .
H20A C20A H20B 108.3 . .
C7A C2A C3A 120.2(15) . .
C7A C2A C1AA 120.0(13) . .
C3A C2A C1AA 119.8(13) . .
C2B C7B C6B 120.6(15) . .
C2B C7B C1B 119.4(14) . .
C6B C7B C1B 120.0(14) . .
C2A C7A C6A 120.5(15) . .
C2A C7A H7A 119.7 . .
C6A C7A H7A 119.7 . .
C5A C4A C3A 119.4(14) . .
C5A C4A H4A 120.3 . .
C3A C4A H4A 120.3 . .
C11B C12B C13B 119.3(16) . .
C11B C12B H12B 120.3 . .
C13B C12B H12B 120.3 . .
O1B C1B O2B 130.4(15) . .
O1B C1B C7B 116.6(13) . .
O2B C1B C7B 113.0(13) . .
C12B C11B C10B 117.7(16) . .
C12B C11B C14B 119.7(14) . .
C10B C11B C14B 122.6(14) . .
O2A C1AA O1A 125.6(14) . .
O2A C1AA C2A 118.2(13) . .
O1A C1AA C2A 116.2(12) . .
C9A C10A C11A 115.6(18) . .
C9A C10A H10A 122.2 . .
C11A C10A H10A 122.2 . .
C18A C19A N1 120.4(14) . .
C18A C19A H19A 119.8 . .
N1 C19A H19A 119.8 . .
C7B C2B C3B 119.8(16) . .
C7B C2B H2B 120.1 . .
C3B C2B H2B 120.1 . .
C7B C6B C5B 119.6(17) . .
C7B C6B H6B 120.2 . .
C5B C6B H6B 120.2 . .
C2A C3A C4A 119.7(15) . .
C2A C3A H3A 120.1 . .
C4A C3A H3A 120.1 . .
C11A C12A C13A 120.7(15) . .
C11A C12A H12A 119.7 . .
C13A C12A H12A 119.7 . .
C9B C10B C11B 123.0(16) . .
C9B C10B H10B 118.5 . .
C11B C10B H10B 118.5 . .
C13B C8B C9B 122.8(16) . .
C13B C8B O3B 115.3(16) . .
C9B C8B O3B 121.7(16) . .
C4A C5A C6A 121.5(15) . .
C4A C5A O3A 115.2(14) . .
C6A C5A O3A 123.2(15) . .
C13A C8A C9A 121.8(17) . .
C13A C8A O3A 118.9(19) . .
C9A C8A O3A 119.2(19) . .
C8A C13A C12A 117.7(17) . .
C8A C13A H13A 121.1 . .
C12A C13A H13A 121.1 . .
C8B C13B C12B 120.2(16) . .
C8B C13B H13B 119.9 . .
C12B C13B H13B 119.9 . .
C16B C15B N1 120.5(15) . .
C16B C15B H15B 119.8 . .
N1 C15B H15B 119.8 . .
C8A C9A C10A 122.1(19) . .
C8A C9A H9A 118.9 . .
C10A C9A H9A 118.9 . .
C5A C6A C7A 118.6(15) . .
C5A C6A H6A 120.7 . .
C7A C6A H6A 120.7 . .
C15B C16B C17B 121(2) . .
C15B C16B H16B 119.4 . .
C17B C16B H16B 119.4 . .
C17A C18A C19A 121(2) . .
C17A C18A H18A 119.7 . .
C19A C18A H18A 119.7 . .
C4B C3B C2B 118.5(18) . .
C4B C3B H3B 120.7 . .
C2B C3B H3B 120.7 . .
C10B C9B C8B 116.9(16) . .
C10B C9B H9B 121.6 . .
C8B C9B H9B 121.6 . .
C5B C4B C3B 120.7(16) . .
C5B C4B O3B 119.3(18) . .
C3B C4B O3B 119.9(19) . .
C4B C5B C6B 120.6(17) . .
C4B C5B H5B 119.7 . .
C6B C5B H5B 119.7 . .
C14B O4B Co1 125.1(14) . 2_646
C1B O1B Co1 124.9(11) . .
O5A C14A O4A 124.5(15) . .
O5A C14A C11A 117.6(13) . .
O4A C14A C11A 117.7(14) . .
O4B Co1 O5A 154.9(5) 2_666 6_566
O4B Co1 O1B 93.9(6) 2_666 .
O2A Co1 N1 93.1(5) 5_677 .
O4B Co1 N1 94.1(5) 2_666 .
O5A Co1 N1 97.4(4) 6_566 .
O1B Co1 N1 98.3(4) . .
O4B Co1 O4A 17.7(4) 2_666 2_666
O1B Co1 O4A 110.3(5) . 2_666
N1 Co1 O4A 97.7(4) . 2_666
O2A Co1 O1A 164.3(5) 5_677 .
O5A Co1 O1A 87.6(5) 6_566 .
N1 Co1 O1A 102.3(4) . .
O4A Co1 O1A 84.4(5) 2_666 .
O4B Co1 O2B 91.9(5) 2_666 5_677
O1B Co1 O2B 165.9(5) . 5_677
N1 Co1 O2B 94.1(5) . 5_677
O4B Co1 O5B 165.9(5) 2_666 6_566
O1B Co1 O5B 87.6(5) . 6_566
N1 Co1 O5B 99.6(4) . 6_566
O2B Co1 O5B 83.7(5) 5_677 6_566
O4B Co1 Co1 87.5(5) 2_666 5_677
O1B Co1 Co1 84.8(3) . 5_677
N1 Co1 Co1 176.4(3) . 5_677
O2B Co1 Co1 82.6(4) 5_677 5_677
O5B Co1 Co1 78.6(3) 6_566 5_677
C19B C18B C17B 119(3) . .
C19B C18B H18B 120.7 . .
C17B C18B H18B 120.7 . .
C15A N1 C19A 116(2) . .
C19B N1 C15B 114.4(16) . .
C15A N1 Co1 125(2) . .
C19B N1 Co1 123.4(15) . .
C19A N1 Co1 117.1(7) . .
C15B N1 Co1 119.0(8) . .
N1 C19B C18B 126(2) . .
N1 C19B H19B 117.0 . .
C18B C19B H19B 117.0 . .
N1 C15A C16A 128(3) . .
N1 C15A H15A 116.0 . .
C16A C15A H15A 116.0 . .
N2B C20B C17B 114(2) . .
N2B C20B H20C 108.6 . .
C17B C20B H20C 108.6 . .
N2B C20B H20D 108.6 . .
C17B C20B H20D 108.6 . .
H20C C20B H20D 107.6 . .
C18A C17A C16A 119(3) . .
C18A C17A C20A 119(3) . .
C16A C17A C20A 120(3) . .
N2B C21B C22B 105(2) . 7_657
N2B C21B H21C 110.8 . .
C22B C21B H21C 110.8 7_657 .
N2B C21B H21D 110.8 . .
C22B C21B H21D 110.8 7_657 .
H21C C21B H21D 108.9 . .
C22B N2B C20B 103(2) . .
C22B N2B C21B 103(2) . .
C20B N2B C21B 102(2) . .
N2B C22B H22C 110.5 . .
C21B C22B H22C 110.5 7_657 .
N2B C22B H22D 110.5 . .
C21B C22B H22D 110.5 7_657 .
H22C C22B H22D 108.7 . .

loop_
_geom_bond_atom_site_label_1
_geom_bond_atom_site_label_2
_geom_bond_distance
_geom_bond_site_symmetry_2
O4A C14A 1.25(2) .
O4A Co1 2.110(16) 2_646
O2B C1B 1.31(2) .
O2B Co1 2.152(14) 5_677
N2A C20A 1.41(3) .
N2A C21A 1.44(3) .
N2A C22A 1.56(3) .
O5B C14B 1.289(18) .
O5B Co1 2.181(10) 6_565
O1A C1AA 1.260(17) .
O1A Co1 2.148(11) .
C17B C16B 1.37(5) .
C17B C18B 1.40(6) .
C17B C20B 1.54(5) .
C22A C21A 1.43(3) 7_657
C22A H22A 0.9700 .
C22A H22B 0.9700 .
C14B O4B 1.19(2) .
C14B C11B 1.51(2) .
C11A C12A 1.37(2) .
C11A C10A 1.42(2) .
C11A C14A 1.51(2) .
C21A H21A 0.9700 .
C21A H21B 0.9700 .
O3A C8A 1.410(19) .
O3A C5A 1.419(19) .
O3B C4B 1.38(2) .
O3B C8B 1.41(2) .
C16A C15A 1.44(3) .
C16A C17A 1.45(6) .
C16A H16A 0.9300 .
C20A C17A 1.54(4) .
C20A H20A 0.9700 .
C20A H20B 0.9700 .
C2A C7A 1.35(2) .
C2A C3A 1.38(2) .
C2A C1AA 1.536(19) .
C7B C2B 1.35(2) .
C7B C6B 1.38(2) .
C7B C1B 1.56(2) .
C7A C6A 1.40(2) .
C7A H7A 0.9300 .
C4A C5A 1.36(2) .
C4A C3A 1.39(2) .
C4A H4A 0.9300 .
C12B C11B 1.37(2) .
C12B C13B 1.41(2) .
C12B H12B 0.9300 .
C1B O1B 1.215(17) .
C11B C10B 1.39(2) .
C1AA O2A 1.21(2) .
C10A C9A 1.39(3) .
C10A H10A 0.9300 .
C19A C18A 1.37(2) .
C19A N1 1.432(18) .
C19A H19A 0.9300 .
C2B C3B 1.43(2) .
C2B H2B 0.9300 .
C6B C5B 1.38(2) .
C6B H6B 0.9300 .
C3A H3A 0.9300 .
C12A C13A 1.41(2) .
C12A H12A 0.9300 .
C10B C9B 1.37(2) .
C10B H10B 0.9300 .
C8B C13B 1.32(2) .
C8B C9B 1.37(2) .
C5A C6A 1.37(2) .
C8A C13A 1.36(3) .
C8A C9A 1.38(3) .
C13A H13A 0.9300 .
C13B H13B 0.9300 .
C15B C16B 1.35(2) .
C15B N1 1.434(19) .
C15B H15B 0.9300 .
C9A H9A 0.9300 .
C6A H6A 0.9300 .
C16B H16B 0.9300 .
C18A C17A 1.34(4) .
C18A H18A 0.9300 .
C3B C4B 1.36(3) .
C3B H3B 0.9300 .
C9B H9B 0.9300 .
C4B C5B 1.36(3) .
C5B H5B 0.9300 .
O4B Co1 1.926(16) 2_646
O1B Co1 1.955(11) .
O5A C14A 1.253(17) .
O5A Co1 1.954(10) 6_565
O2A Co1 1.919(14) 5_677
Co1 N1 2.055(6) .
Co1 Co1 2.7261(19) 5_677
C18B C19B 1.37(3) .
C18B H18B 0.9300 .
N1 C15A 1.19(4) .
N1 C19B 1.26(3) .
C19B H19B 0.9300 .
C15A H15A 0.9300 .
C20B N2B 1.52(4) .
C20B H20C 0.9700 .
C20B H20D 0.9700 .
C21B N2B 1.52(3) .
C21B C22B 1.65(4) 7_657
C21B H21C 0.9700 .
C21B H21D 0.9700 .
N2B C22B 1.44(4) .
C22B H22C 0.9700 .
C22B H22D 0.9700 .
